data_2201665
loop_
_publ_author_name
'Cabort, Amel'
'Therrien, Bruno'
'Bernauer, Klaus'
'S\"uss-Fink, Georg'

_publ_section_title
;
 [RuCl{2,6-bis(3,4-dihydro-2<i>H</i>-pyrrol-5-yl)pyridine}(PPh~3~)~2~]BF~4~
 dichloromethane solvate
;
_journal_issue 10
_journal_name_full 'Acta Crystallographica Section E'
_journal_page_first m557
_journal_page_last m558
_journal_paper_doi 10.1107/S1600536802016343
_journal_volume 58
_journal_year 2002
_chemical_formula_iupac '[Ru (C13 H15 N3) (C18 H15 P)2 Cl] B F4 , C H2 Cl2'
_chemical_formula_moiety (C49H45N3P2ClRu),(BF4),(CH2Cl2)
_chemical_formula_sum 'C50 H47 B Cl3 F4 N3 P2 Ru'
_chemical_formula_weight 1046.08
_chemical_name_systematic
;
[RuCl{2,6-bis(3,4-dihydro-2H-pyrrol-5-yl)pyridine}(PPh~3~)~2~]BF~4~
dichloromethane solvate
;
_space_group_IT_number 2
_symmetry_cell_setting triclinic
_symmetry_space_group_name_Hall '-P 1'
_symmetry_space_group_name_H-M 'P -1'
_atom_sites_solution_hydrogens geom
_atom_sites_solution_primary direct
_atom_sites_solution_secondary difmap
_audit_creation_method SHELXL-97
_cell_angle_alpha 80.231(10)
_cell_angle_beta 89.193(9)
_cell_angle_gamma 67.943(9)
_cell_formula_units_Z 2
_cell_length_a 10.3368(8)
_cell_length_b 12.7939(11)
_cell_length_c 19.1336(16)
_cell_measurement_reflns_used 8000
_cell_measurement_temperature 153(2)
_cell_measurement_theta_max 25.86
_cell_measurement_theta_min 2.13
_cell_volume 2307.8(4)
_computing_cell_refinement 'CELL (Stoe & Cie, 2000)'
_computing_data_collection 'EXPOSE (Stoe & Cie, 2000)'
_computing_data_reduction 'INTEGRATE (Stoe & Cie, 2000)'
_computing_molecular_graphics 'ORTEP-3 (Farrugia, 1997)'
_computing_publication_material SHELXL97
_computing_structure_refinement 'SHELXL97 (Sheldrick, 1997)'
_computing_structure_solution 'SHELXS97 (Sheldrick, 1990)'
_diffrn_ambient_temperature 153(2)
_diffrn_detector_area_resol_mean 0.81\%A
_diffrn_measured_fraction_theta_full 0.931
_diffrn_measured_fraction_theta_max 0.931
_diffrn_measurement_device_type 'STOE IPDS'
_diffrn_measurement_method '\f oscillation'
_diffrn_radiation_monochromator graphite
_diffrn_radiation_source 'fine-focus sealed tube'
_diffrn_radiation_type MoK\a
_diffrn_radiation_wavelength 0.71069
_diffrn_reflns_av_R_equivalents 0.0276
_diffrn_reflns_av_sigmaI/netI 0.0481
_diffrn_reflns_limit_h_max 11
_diffrn_reflns_limit_h_min -12
_diffrn_reflns_limit_k_max 15
_diffrn_reflns_limit_k_min -15
_diffrn_reflns_limit_l_max 23
_diffrn_reflns_limit_l_min -23
_diffrn_reflns_number 16304
_diffrn_reflns_theta_full 25.86
_diffrn_reflns_theta_max 25.86
_diffrn_reflns_theta_min 2.13
_diffrn_standards_decay_% 0
_diffrn_standards_interval_time 0
_diffrn_standards_number 0
_exptl_absorpt_coefficient_mu 0.639
_exptl_absorpt_correction_T_max 0.880
_exptl_absorpt_correction_T_min 0.699
_exptl_absorpt_correction_type refdelf
_exptl_absorpt_process_details '(Walker & Stuart, 1983)'
_exptl_crystal_colour red
_exptl_crystal_density_diffrn 1.505
_exptl_crystal_density_method 'not measured'
_exptl_crystal_description rod
_exptl_crystal_F_000 1068
_exptl_crystal_size_max 0.5
_exptl_crystal_size_mid 0.3
_exptl_crystal_size_min 0.15
_refine_diff_density_max 0.558
_refine_diff_density_min -0.583
_refine_ls_extinction_method none
_refine_ls_goodness_of_fit_ref 0.956
_refine_ls_hydrogen_treatment constr
_refine_ls_matrix_type full
_refine_ls_number_parameters 604
_refine_ls_number_reflns 8322
_refine_ls_number_restraints 0
_refine_ls_restrained_S_all 0.956
_refine_ls_R_factor_all 0.0466
_refine_ls_R_factor_gt 0.0308
_refine_ls_shift/su_max 0.001
_refine_ls_shift/su_mean 0.000
_refine_ls_structure_factor_coef Fsqd
_refine_ls_weighting_details 'calc w = 1/[\s^2^(Fo^2^)+(0.0452P)^2^] where P = (Fo^2^+2Fc^2^)/3'
_refine_ls_weighting_scheme calc
_refine_ls_wR_factor_gt 0.0716
_refine_ls_wR_factor_ref 0.0764
_reflns_number_gt 6363
_reflns_number_total 8322
_reflns_threshold_expression I>2\s(I)
_cod_data_source_file wn6119.cif
_cod_data_source_block I
_cod_depositor_comments
;
The following automatic conversions were performed:
'_geom_bond_publ_flag' value 'Yes' changed to 'yes' according to
'/home/saulius/struct/CIF-dictionaries/cif_core.dic' dictionary named
'cif_core.dic' version 2.4.1 from 2010-06-29 (6 times).

Automatic conversion script
Id: cif_fix_enum 1527 2010-12-29 10:47:43Z saulius 

The following automatic conversions were performed:

'_geom_bond_publ_flag' value 'Yes' changed to 'yes' according to
/home/saulius/struct/CIF-dictionaries/cif_core.dic dictionary named
'cif_core.dic' version 2.4.1 from 2010-06-29 (6
times).

'_geom_angle_publ_flag' value 'Yes' changed to 'yes'
according to /home/saulius/struct/CIF-dictionaries/cif_core.dic
dictionary named 'cif_core.dic' version 2.4.1 from 2010-06-29 (7
times).

Automatic conversion script
Id: cif_fix_values 1715 2011-07-08 13:25:40Z adriana 
;
_cod_original_cell_volume 2307.8(3)
_cod_database_code 2201665
_cod_database_fobs_code 2201665

loop_
_symmetry_equiv_pos_as_xyz
'x, y, z'
'-x, -y, -z'

loop_
_atom_site_label
_atom_site_fract_x
_atom_site_fract_y
_atom_site_fract_z
_atom_site_U_iso_or_equiv
_atom_site_adp_type
_atom_site_calc_flag
_atom_site_refinement_flags
_atom_site_occupancy
_atom_site_disorder_assembly
_atom_site_disorder_group
_atom_site_type_symbol
C1 0.0136(3) 0.3809(2) 0.19238(14) 0.0244(6) Uani d . 1 . . C
H1B 0.0349 0.4439 0.1636 0.029 Uiso calc R 1 . . H
H1A 0.0112 0.3270 0.1614 0.029 Uiso calc R 1 . . H
C2 0.1217(3) 0.3191(3) 0.25483(16) 0.0375(8) Uani d . 1 . . C
H2B 0.2125 0.3258 0.2439 0.045 Uiso calc R 1 . . H
H2A 0.1361 0.2370 0.2667 0.045 Uiso calc R 1 . . H
C3 0.0556(3) 0.3824(3) 0.31604(15) 0.0305(7) Uani d . 1 . . C
H3B 0.0741 0.3291 0.3621 0.037 Uiso calc R 1 . . H
H3A 0.0895 0.4441 0.3199 0.037 Uiso calc R 1 . . H
C4 -0.0955(3) 0.4296(2) 0.29238(13) 0.0207(6) Uani d . 1 . . C
C5 -0.2152(3) 0.4762(2) 0.33478(13) 0.0201(6) Uani d . 1 . . C
C6 -0.2140(3) 0.4911(2) 0.40460(14) 0.0260(6) Uani d . 1 . . C
H6A -0.1281 0.4727 0.4304 0.031 Uiso calc R 1 . . H
C7 -0.3401(3) 0.5333(2) 0.43650(14) 0.0300(7) Uani d . 1 . . C
H7A -0.3410 0.5441 0.4844 0.036 Uiso calc R 1 . . H
C8 -0.4657(3) 0.5600(2) 0.39806(14) 0.0279(7) Uani d . 1 . . C
H8A -0.5526 0.5876 0.4196 0.033 Uiso calc R 1 . . H
C9 -0.4606(3) 0.5453(2) 0.32789(13) 0.0207(6) Uani d . 1 . . C
C10 -0.5794(3) 0.5703(2) 0.27844(13) 0.0194(6) Uani d . 1 . . C
C11 -0.7297(3) 0.6159(2) 0.29375(16) 0.0298(7) Uani d . 1 . . C
H11B -0.7589 0.6934 0.3059 0.036 Uiso calc R 1 . . H
H11A -0.7509 0.5644 0.3330 0.036 Uiso calc R 1 . . H
C12 -0.7984(4) 0.6189(4) 0.2245(2) 0.0662(13) Uani d . 1 . . C
H12A -0.8451 0.5634 0.2306 0.079 Uiso calc R 1 . . H
H12B -0.8695 0.6964 0.2073 0.079 Uiso calc R 1 . . H
C13 -0.6898(3) 0.5892(3) 0.17359(17) 0.0354(8) Uani d . 1 . . C
H13A -0.7026 0.6565 0.1361 0.043 Uiso calc R 1 . . H
H13B -0.6941 0.5265 0.1509 0.043 Uiso calc R 1 . . H
C14 -0.3792(3) 0.2724(2) 0.32271(13) 0.0205(6) Uani d . 1 . . C
C15 -0.2740(3) 0.2451(2) 0.37607(14) 0.0274(7) Uani d . 1 . . C
H15 -0.1804 0.2315 0.3639 0.033 Uiso calc R 1 . . H
C16 -0.3081(4) 0.2380(2) 0.44705(15) 0.0376(9) Uani d . 1 . . C
H16 -0.2372 0.2192 0.4833 0.045 Uiso calc R 1 . . H
C17 -0.4428(4) 0.2578(3) 0.46471(16) 0.0403(9) Uani d . 1 . . C
H17 -0.4644 0.2512 0.5133 0.048 Uiso calc R 1 . . H
C18 -0.5479(4) 0.2872(3) 0.41265(16) 0.0375(8) Uani d . 1 . . C
H18 -0.6416 0.3022 0.4253 0.045 Uiso calc R 1 . . H
C19 -0.5153(3) 0.2948(2) 0.34154(14) 0.0265(7) Uani d . 1 . . C
H19 -0.5874 0.3155 0.3056 0.032 Uiso calc R 1 . . H
C20 -0.4688(3) 0.2626(2) 0.18366(13) 0.0180(5) Uani d . 1 . . C
C21 -0.4885(3) 0.1599(2) 0.20761(15) 0.0260(6) Uani d . 1 . . C
H21 -0.4343 0.1077 0.2476 0.031 Uiso calc R 1 . . H
C22 -0.5870(3) 0.1345(3) 0.17295(16) 0.0331(7) Uani d . 1 . . C
H22 -0.5995 0.0647 0.1891 0.040 Uiso calc R 1 . . H
C23 -0.6678(3) 0.2106(3) 0.11466(15) 0.0315(7) Uani d . 1 . . C
H23 -0.7365 0.1936 0.0917 0.038 Uiso calc R 1 . . H
C24 -0.6475(3) 0.3108(3) 0.09039(14) 0.0271(7) Uani d . 1 . . C
H24 -0.7018 0.3626 0.0503 0.033 Uiso calc R 1 . . H
C25 -0.5479(3) 0.3361(2) 0.12445(13) 0.0205(6) Uani d . 1 . . C
H25 -0.5337 0.4048 0.1069 0.025 Uiso calc R 1 . . H
C26 -0.1784(3) 0.1691(2) 0.22190(14) 0.0231(6) Uani d . 1 . . C
C27 -0.1401(3) 0.0658(2) 0.27067(16) 0.0341(8) Uani d . 1 . . C
H27 -0.1931 0.0605 0.3111 0.041 Uiso calc R 1 . . H
C28 -0.0241(4) -0.0289(3) 0.25957(19) 0.0459(10) Uani d . 1 . . C
H28 0.0017 -0.0988 0.2925 0.055 Uiso calc R 1 . . H
C29 0.0536(4) -0.0215(3) 0.2008(2) 0.0465(10) Uani d . 1 . . C
H29 0.1336 -0.0860 0.1940 0.056 Uiso calc R 1 . . H
C30 0.0154(3) 0.0792(3) 0.15200(19) 0.0386(8) Uani d . 1 . . C
H30 0.0684 0.0837 0.1114 0.046 Uiso calc R 1 . . H
C31 -0.1011(3) 0.1744(2) 0.16249(15) 0.0269(7) Uani d . 1 . . C
H31 -0.1276 0.2434 0.1287 0.032 Uiso calc R 1 . . H
C32 -0.4927(3) 0.7657(2) 0.08809(13) 0.0176(5) Uani d . 1 . . C
C33 -0.5546(3) 0.7164(2) 0.04652(13) 0.0182(5) Uani d . 1 . . C
H33 -0.5272 0.6355 0.0544 0.022 Uiso calc R 1 . . H
C34 -0.6564(3) 0.7844(2) -0.00655(14) 0.0226(6) Uani d . 1 . . C
H34 -0.6975 0.7496 -0.0348 0.027 Uiso calc R 1 . . H
C35 -0.6979(3) 0.9020(2) -0.01836(14) 0.0253(6) Uani d . 1 . . C
H35 -0.7682 0.9481 -0.0542 0.030 Uiso calc R 1 . . H
C36 -0.6364(3) 0.9528(2) 0.02235(15) 0.0281(7) Uani d . 1 . . C
H36 -0.6648 1.0338 0.0143 0.034 Uiso calc R 1 . . H
C37 -0.5340(3) 0.8857(2) 0.07471(14) 0.0234(6) Uani d . 1 . . C
H37 -0.4913 0.9209 0.1018 0.028 Uiso calc R 1 . . H
C38 -0.2047(3) 0.7040(2) 0.11919(13) 0.0180(6) Uani d . 1 . . C
C39 -0.1714(3) 0.7977(2) 0.12716(15) 0.0237(6) Uani d . 1 . . C
H39 -0.2238 0.8489 0.1571 0.028 Uiso calc R 1 . . H
C40 -0.0618(3) 0.8159(2) 0.09139(16) 0.0304(7) Uani d . 1 . . C
H40 -0.0392 0.8793 0.0975 0.036 Uiso calc R 1 . . H
C41 0.0149(3) 0.7432(3) 0.04702(16) 0.0326(7) Uani d . 1 . . C
H41 0.0891 0.7568 0.0225 0.039 Uiso calc R 1 . . H
C42 -0.0176(3) 0.6502(3) 0.03867(15) 0.0308(7) Uani d . 1 . . C
H42 0.0343 0.5998 0.0082 0.037 Uiso calc R 1 . . H
C43 -0.1253(3) 0.6307(2) 0.07467(14) 0.0236(6) Uani d . 1 . . C
H43 -0.1458 0.5661 0.0691 0.028 Uiso calc R 1 . . H
C44 -0.4053(3) 0.7597(2) 0.22992(13) 0.0189(6) Uani d . 1 . . C
C45 -0.5466(3) 0.8159(2) 0.24115(14) 0.0244(6) Uani d . 1 . . C
H45 -0.6158 0.8165 0.2088 0.029 Uiso calc R 1 . . H
C46 -0.5872(3) 0.8711(2) 0.29909(15) 0.0301(7) Uani d . 1 . . C
H46 -0.6836 0.9090 0.3062 0.036 Uiso calc R 1 . . H
C47 -0.4876(4) 0.8708(2) 0.34613(15) 0.0351(8) Uani d . 1 . . C
H47 -0.5151 0.9102 0.3850 0.042 Uiso calc R 1 . . H
C48 -0.3472(4) 0.8131(2) 0.33677(15) 0.0341(8) Uani d . 1 . . C
H48 -0.2787 0.8118 0.3698 0.041 Uiso calc R 1 . . H
C49 -0.3058(3) 0.7570(2) 0.27932(14) 0.0253(6) Uani d . 1 . . C
H49 -0.2093 0.7166 0.2737 0.030 Uiso calc R 1 . . H
C1S 0.1556(4) 0.0706(3) 0.49170(19) 0.0462(9) Uani d . 1 . . C
H1S1 0.0909 0.1466 0.5001 0.055 Uiso calc R 1 . . H
H1S2 0.1499 0.0122 0.5315 0.055 Uiso calc R 1 . . H
N1 -0.1209(2) 0.42621(17) 0.22674(11) 0.0178(5) Uani d . 1 . . N
N2 -0.3378(2) 0.50453(16) 0.29666(10) 0.0160(5) Uani d . 1 . . N
N3 -0.5526(2) 0.55202(18) 0.21366(11) 0.0201(5) Uani d . 1 . . N
F1 0.0647(3) 0.32271(18) -0.47325(12) 0.0669(7) Uani d . 1 A . F
F2 0.0194(4) 0.3034(4) -0.35282(17) 0.0556(10) Uani d P 0.70 A 1 F
F3 -0.1141(4) 0.4557(2) -0.43033(15) 0.0537(8) Uani d P 0.70 A 1 F
F4 -0.1154(5) 0.2822(5) -0.4341(2) 0.0742(12) Uani d P 0.70 A 1 F
F5 -0.0022(14) 0.2113(7) -0.3939(5) 0.093(4) Uani d P 0.30 A 2 F
F6 -0.1726(8) 0.3757(13) -0.4432(4) 0.089(4) Uani d P 0.30 A 2 F
F7 0.0037(10) 0.3768(9) -0.3746(5) 0.065(3) Uani d P 0.30 A 2 F
P1 -0.33733(7) 0.29524(5) 0.22936(3) 0.01592(15) Uani d . 1 . . P
P2 -0.35576(7) 0.67793(5) 0.15724(3) 0.01494(14) Uani d . 1 . . P
Cl1 -0.30326(7) 0.44977(5) 0.07328(3) 0.01897(14) Uani d . 1 . . Cl
Cl2 0.10273(11) 0.04416(10) 0.41220(5) 0.0633(3) Uani d . 1 . . Cl
Cl3 0.32484(12) 0.06745(11) 0.49062(8) 0.0831(4) Uani d . 1 . . Cl
B1 -0.0340(4) 0.3352(3) -0.42247(18) 0.0362(9) Uani d . 1 . . B
Ru -0.33465(2) 0.484403(17) 0.196759(10) 0.01416(7) Uani d . 1 . . Ru

loop_
_atom_site_aniso_label
_atom_site_aniso_U_11
_atom_site_aniso_U_22
_atom_site_aniso_U_33
_atom_site_aniso_U_12
_atom_site_aniso_U_13
_atom_site_aniso_U_23
C1 0.0127(15) 0.0338(16) 0.0263(14) -0.0060(12) 0.0026(11) -0.0110(12)
C2 0.0192(17) 0.051(2) 0.0361(17) -0.0044(14) -0.0031(13) -0.0137(15)
C3 0.0225(17) 0.0388(17) 0.0282(15) -0.0079(13) -0.0058(12) -0.0087(13)
C4 0.0214(16) 0.0219(14) 0.0185(13) -0.0078(11) -0.0006(11) -0.0038(10)
C5 0.0251(16) 0.0173(13) 0.0177(13) -0.0075(11) 0.0006(11) -0.0034(10)
C6 0.0333(18) 0.0268(15) 0.0199(14) -0.0135(13) -0.0011(12) -0.0041(11)
C7 0.044(2) 0.0336(16) 0.0162(13) -0.0165(14) 0.0075(12) -0.0092(12)
C8 0.0336(19) 0.0284(15) 0.0223(14) -0.0113(13) 0.0129(12) -0.0077(12)
C9 0.0237(16) 0.0165(13) 0.0206(13) -0.0062(11) 0.0063(11) -0.0031(10)
C10 0.0181(15) 0.0139(12) 0.0232(14) -0.0048(11) 0.0080(11) 0.0007(10)
C11 0.0211(17) 0.0264(15) 0.0385(17) -0.0065(12) 0.0133(13) -0.0037(12)
C12 0.019(2) 0.120(4) 0.044(2) -0.011(2) 0.0018(16) -0.008(2)
C13 0.0136(16) 0.053(2) 0.0398(18) -0.0120(14) 0.0011(13) -0.0112(15)
C14 0.0291(17) 0.0154(13) 0.0174(13) -0.0098(11) -0.0010(11) -0.0005(10)
C15 0.0355(18) 0.0211(14) 0.0221(14) -0.0081(12) -0.0068(12) 0.0001(11)
C16 0.065(3) 0.0252(16) 0.0183(14) -0.0137(15) -0.0129(15) 0.0024(12)
C17 0.072(3) 0.0316(17) 0.0183(15) -0.0213(17) 0.0104(16) -0.0043(12)
C18 0.053(2) 0.0338(17) 0.0283(16) -0.0193(16) 0.0148(15) -0.0072(13)
C19 0.0342(19) 0.0255(15) 0.0221(14) -0.0146(13) 0.0029(12) -0.0032(11)
C20 0.0157(14) 0.0219(13) 0.0184(12) -0.0079(11) 0.0034(10) -0.0078(10)
C21 0.0338(18) 0.0191(14) 0.0261(14) -0.0116(12) 0.0009(12) -0.0032(11)
C22 0.040(2) 0.0289(16) 0.0396(17) -0.0210(14) 0.0092(14) -0.0137(13)
C23 0.0296(18) 0.0442(18) 0.0321(16) -0.0211(15) 0.0068(13) -0.0207(14)
C24 0.0238(17) 0.0409(17) 0.0186(13) -0.0136(13) 0.0013(11) -0.0071(12)
C25 0.0201(15) 0.0262(14) 0.0168(12) -0.0109(11) 0.0024(10) -0.0032(10)
C26 0.0207(16) 0.0190(13) 0.0276(14) -0.0036(11) -0.0062(11) -0.0072(11)
C27 0.041(2) 0.0209(15) 0.0339(16) -0.0044(13) -0.0059(14) -0.0038(12)
C28 0.046(2) 0.0227(16) 0.053(2) 0.0047(15) -0.0171(18) -0.0068(15)
C29 0.0274(19) 0.0356(19) 0.064(2) 0.0089(15) -0.0116(17) -0.0230(17)
C30 0.0224(18) 0.0420(19) 0.052(2) -0.0063(14) 0.0036(15) -0.0229(16)
C31 0.0211(16) 0.0258(15) 0.0313(15) -0.0040(12) -0.0040(12) -0.0097(12)
C32 0.0162(14) 0.0197(13) 0.0163(12) -0.0059(11) 0.0032(10) -0.0040(10)
C33 0.0172(15) 0.0174(13) 0.0194(13) -0.0057(11) 0.0030(10) -0.0040(10)
C34 0.0196(16) 0.0274(14) 0.0215(13) -0.0088(12) 0.0001(11) -0.0064(11)
C35 0.0221(16) 0.0256(15) 0.0247(14) -0.0065(12) -0.0045(12) -0.0004(11)
C36 0.0305(18) 0.0195(14) 0.0306(15) -0.0066(12) -0.0036(13) -0.0007(11)
C37 0.0283(17) 0.0204(14) 0.0228(14) -0.0109(12) -0.0026(11) -0.0030(11)
C38 0.0138(14) 0.0208(13) 0.0175(12) -0.0061(11) -0.0031(10) 0.0006(10)
C39 0.0196(16) 0.0203(14) 0.0299(15) -0.0070(11) -0.0014(12) -0.0022(11)
C40 0.0259(18) 0.0231(15) 0.0416(17) -0.0123(13) -0.0068(14) 0.0032(13)
C41 0.0182(17) 0.0446(19) 0.0317(16) -0.0137(14) 0.0006(12) 0.0068(13)
C42 0.0259(18) 0.0396(17) 0.0260(15) -0.0109(14) 0.0070(12) -0.0077(13)
C43 0.0221(16) 0.0288(15) 0.0227(14) -0.0120(12) 0.0026(11) -0.0066(11)
C44 0.0257(16) 0.0137(12) 0.0161(12) -0.0058(11) 0.0012(11) -0.0032(10)
C45 0.0284(17) 0.0232(14) 0.0216(14) -0.0093(12) 0.0051(12) -0.0055(11)
C46 0.0361(19) 0.0230(14) 0.0260(15) -0.0053(13) 0.0103(13) -0.0053(12)
C47 0.055(2) 0.0257(15) 0.0219(15) -0.0093(15) 0.0089(14) -0.0107(12)
C48 0.049(2) 0.0307(16) 0.0222(15) -0.0126(15) -0.0068(14) -0.0080(12)
C49 0.0302(17) 0.0217(14) 0.0216(13) -0.0065(12) -0.0011(12) -0.0052(11)
C1S 0.044(2) 0.043(2) 0.053(2) -0.0170(17) 0.0059(17) -0.0146(17)
N1 0.0160(12) 0.0191(11) 0.0187(11) -0.0063(9) 0.0008(9) -0.0048(9)
N2 0.0178(12) 0.0130(10) 0.0169(10) -0.0059(9) 0.0023(9) -0.0015(8)
N3 0.0155(13) 0.0186(11) 0.0252(12) -0.0064(9) 0.0033(9) -0.0020(9)
F1 0.0765(18) 0.0539(13) 0.0588(14) -0.0112(12) 0.0409(12) -0.0144(11)
F2 0.0293(18) 0.092(3) 0.0322(17) -0.013(2) -0.0037(12) 0.0031(19)
F3 0.070(2) 0.0384(16) 0.0379(16) -0.0048(16) 0.0158(15) -0.0055(13)
F4 0.085(3) 0.097(3) 0.075(3) -0.060(3) 0.012(3) -0.047(3)
F5 0.161(11) 0.050(5) 0.067(6) -0.042(6) 0.054(6) -0.002(4)
F6 0.034(5) 0.180(12) 0.017(3) -0.010(6) -0.002(3) 0.004(6)
F7 0.063(7) 0.097(7) 0.075(7) -0.057(7) 0.036(5) -0.058(6)
P1 0.0168(4) 0.0146(3) 0.0148(3) -0.0047(3) -0.0007(3) -0.0014(2)
P2 0.0152(4) 0.0153(3) 0.0144(3) -0.0053(3) 0.0013(3) -0.0041(2)
Cl1 0.0224(4) 0.0203(3) 0.0160(3) -0.0090(3) 0.0029(2) -0.0060(2)
Cl2 0.0473(6) 0.0798(7) 0.0562(6) -0.0118(5) -0.0078(5) -0.0225(5)
Cl3 0.0437(7) 0.0918(8) 0.1381(11) -0.0302(6) 0.0150(7) -0.0743(8)
B1 0.037(2) 0.043(2) 0.0258(18) -0.0130(18) 0.0043(15) -0.0019(16)
Ru 0.01295(12) 0.01588(11) 0.01338(10) -0.00467(8) 0.00122(7) -0.00377(7)

loop_
_atom_type_symbol
_atom_type_description
_atom_type_scat_dispersion_real
_atom_type_scat_dispersion_imag
_atom_type_scat_source
C C 0.0033 0.0016 'International Tables Vol C Tables 4.2.6.8 and 6.1.1.4'
H H 0.0000 0.0000 'International Tables Vol C Tables 4.2.6.8 and 6.1.1.4'
N N 0.0061 0.0033 'International Tables Vol C Tables 4.2.6.8 and 6.1.1.4'
F F 0.0171 0.0103 'International Tables Vol C Tables 4.2.6.8 and 6.1.1.4'
P P 0.1023 0.0942 'International Tables Vol C Tables 4.2.6.8 and 6.1.1.4'
Cl Cl 0.1484 0.1585 'International Tables Vol C Tables 4.2.6.8 and 6.1.1.4'
B B 0.0013 0.0007 'International Tables Vol C Tables 4.2.6.8 and 6.1.1.4'
Ru Ru -1.2594 0.8363 'International Tables Vol C Tables 4.2.6.8 and 6.1.1.4'

loop_
_geom_angle_atom_site_label_1
_geom_angle_atom_site_label_2
_geom_angle_atom_site_label_3
_geom_angle
_geom_angle_publ_flag
N1 C1 C2 104.1(2) ?
C1 C2 C3 103.5(2) ?
C4 C3 C2 100.8(2) ?
N1 C4 C5 117.5(2) ?
N1 C4 C3 115.1(2) ?
C5 C4 C3 127.4(2) ?
N2 C5 C6 121.2(3) ?
N2 C5 C4 111.1(2) ?
C6 C5 C4 127.8(3) ?
C5 C6 C7 119.0(3) ?
C6 C7 C8 120.0(2) ?
C9 C8 C7 118.5(3) ?
N2 C9 C8 121.6(3) ?
N2 C9 C10 111.4(2) ?
C8 C9 C10 127.0(3) ?
N3 C10 C9 117.7(2) ?
N3 C10 C11 115.6(2) ?
C9 C10 C11 126.7(2) ?
C10 C11 C12 101.8(2) ?
C13 C12 C11 107.7(3) ?
C12 C13 N3 107.2(3) ?
C19 C14 C15 119.2(3) ?
C19 C14 P1 121.1(2) ?
C15 C14 P1 119.2(2) ?
C16 C15 C14 119.5(3) ?
C17 C16 C15 120.4(3) ?
C16 C17 C18 120.7(3) ?
C17 C18 C19 119.4(3) ?
C14 C19 C18 120.7(3) ?
C25 C20 C21 118.6(2) ?
C25 C20 P1 121.5(2) ?
C21 C20 P1 119.9(2) ?
C22 C21 C20 120.1(3) ?
C21 C22 C23 120.5(3) ?
C24 C23 C22 119.7(3) ?
C23 C24 C25 120.1(3) ?
C20 C25 C24 121.0(3) ?
C31 C26 C27 119.1(3) ?
C31 C26 P1 118.1(2) ?
C27 C26 P1 122.5(2) ?
C28 C27 C26 119.9(3) ?
C29 C28 C27 120.2(3) ?
C30 C29 C28 120.3(3) ?
C29 C30 C31 119.9(3) ?
C26 C31 C30 120.6(3) ?
C33 C32 C37 118.5(2) ?
C33 C32 P2 121.50(19) ?
C37 C32 P2 119.97(19) ?
C32 C33 C34 120.6(2) ?
C35 C34 C33 120.4(2) ?
C34 C35 C36 119.8(2) ?
C37 C36 C35 120.2(3) ?
C36 C37 C32 120.5(2) ?
C39 C38 C43 118.2(3) ?
C39 C38 P2 124.1(2) ?
C43 C38 P2 117.5(2) ?
C40 C39 C38 120.0(3) ?
C41 C40 C39 121.0(3) ?
C40 C41 C42 119.4(3) ?
C43 C42 C41 120.0(3) ?
C42 C43 C38 121.4(3) ?
C49 C44 C45 118.5(2) ?
C49 C44 P2 121.5(2) ?
C45 C44 P2 119.6(2) ?
C46 C45 C44 120.9(3) ?
C47 C46 C45 119.9(3) ?
C46 C47 C48 120.0(3) ?
C47 C48 C49 120.4(3) ?
C48 C49 C44 120.3(3) ?
Cl3 C1S Cl2 112.3(2) ?
C4 N1 C1 109.0(2) ?
C4 N1 Ru 114.18(17) ?
C1 N1 Ru 136.83(16) ?
C9 N2 C5 119.8(2) ?
C9 N2 Ru 120.45(17) ?
C5 N2 Ru 119.79(17) ?
C10 N3 C13 107.1(2) ?
C10 N3 Ru 113.10(18) ?
C13 N3 Ru 139.78(18) ?
C14 P1 C20 102.82(13) ?
C14 P1 C26 104.60(12) ?
C20 P1 C26 100.82(11) ?
C14 P1 Ru 109.35(8) ?
C20 P1 Ru 117.60(9) ?
C26 P1 Ru 119.68(10) ?
C44 P2 C38 106.04(12) ?
C44 P2 C32 101.99(11) ?
C38 P2 C32 100.60(12) ?
C44 P2 Ru 110.58(8) ?
C38 P2 Ru 118.62(8) ?
C32 P2 Ru 117.14(9) ?
F7 B1 F4 141.7(6) ?
F7 B1 F6 118.7(8) ?
F4 B1 F6 48.6(6) ?
F7 B1 F1 106.6(5) ?
F4 B1 F1 110.0(3) ?
F6 B1 F1 119.7(4) ?
F7 B1 F2 40.0(5) ?
F4 B1 F2 111.2(4) ?
F6 B1 F2 125.1(4) ?
F1 B1 F2 115.2(3) ?
F7 B1 F3 69.5(6) ?
F4 B1 F3 109.6(4) ?
F6 B1 F3 61.1(7) ?
F1 B1 F3 106.0(3) ?
F2 B1 F3 104.5(3) ?
F7 B1 F5 107.5(7) ?
F4 B1 F5 56.3(6) ?
F6 B1 F5 102.7(9) ?
F1 B1 F5 98.9(4) ?
F2 B1 F5 67.6(5) ?
F3 B1 F5 154.8(5) ?
N2 Ru N1 77.47(8) yes
N2 Ru N3 77.35(9) yes
N1 Ru N3 154.81(8) yes
N2 Ru P2 91.06(6) ?
N1 Ru P2 93.80(6) ?
N3 Ru P2 86.95(6) ?
N2 Ru P1 91.96(6) ?
N1 Ru P1 92.23(6) ?
N3 Ru P1 88.34(6) ?
P2 Ru P1 173.72(2) yes
N2 Ru Cl1 173.88(7) yes
N1 Ru Cl1 96.43(6) yes
N3 Ru Cl1 108.75(6) yes
P2 Ru Cl1 89.76(2) ?
P1 Ru Cl1 87.82(2) ?

loop_
_geom_bond_atom_site_label_1
_geom_bond_atom_site_label_2
_geom_bond_site_symmetry_2
_geom_bond_distance
_geom_bond_publ_flag
C1 N1 . 1.483(3) ?
C1 C2 . 1.535(4) ?
C2 C3 . 1.542(4) ?
C3 C4 . 1.492(4) ?
C4 N1 . 1.298(3) ?
C4 C5 . 1.458(4) ?
C5 N2 . 1.364(3) ?
C5 C6 . 1.382(4) ?
C6 C7 . 1.387(4) ?
C7 C8 . 1.397(4) ?
C8 C9 . 1.385(4) ?
C9 N2 . 1.352(3) ?
C9 C10 . 1.463(4) ?
C10 N3 . 1.307(3) ?
C10 C11 . 1.485(4) ?
C11 C12 . 1.500(5) ?
C12 C13 . 1.458(5) ?
C13 N3 . 1.491(4) ?
C14 C19 . 1.382(4) ?
C14 C15 . 1.404(4) ?
C14 P1 . 1.833(3) ?
C15 C16 . 1.395(4) ?
C16 C17 . 1.367(5) ?
C17 C18 . 1.382(5) ?
C18 C19 . 1.393(4) ?
C20 C25 . 1.387(4) ?
C20 C21 . 1.405(4) ?
C20 P1 . 1.835(3) ?
C21 C22 . 1.387(4) ?
C22 C23 . 1.391(4) ?
C23 C24 . 1.378(4) ?
C24 C25 . 1.390(4) ?
C26 C31 . 1.388(4) ?
C26 C27 . 1.405(4) ?
C26 P1 . 1.844(3) ?
C27 C28 . 1.392(4) ?
C28 C29 . 1.384(6) ?
C29 C30 . 1.381(5) ?
C30 C31 . 1.396(4) ?
C32 C33 . 1.389(4) ?
C32 C37 . 1.408(4) ?
C32 P2 . 1.836(3) ?
C33 C34 . 1.392(4) ?
C34 C35 . 1.379(4) ?
C35 C36 . 1.388(4) ?
C36 C37 . 1.385(4) ?
C38 C39 . 1.396(4) ?
C38 C43 . 1.398(4) ?
C38 P2 . 1.832(3) ?
C39 C40 . 1.389(4) ?
C40 C41 . 1.382(4) ?
C41 C42 . 1.385(4) ?
C42 C43 . 1.380(4) ?
C44 C49 . 1.393(4) ?
C44 C45 . 1.396(4) ?
C44 P2 . 1.834(2) ?
C45 C46 . 1.391(4) ?
C46 C47 . 1.376(5) ?
C47 C48 . 1.384(5) ?
C48 C49 . 1.389(4) ?
C1S Cl3 . 1.734(4) ?
C1S Cl2 . 1.750(4) ?
N1 Ru . 2.102(2) yes
N2 Ru . 1.970(2) yes
N3 Ru . 2.131(2) yes
F1 B1 . 1.383(4) ?
F2 B1 . 1.383(5) ?
F3 B1 . 1.433(5) ?
F4 B1 . 1.305(5) ?
F5 B1 . 1.496(9) ?
F6 B1 . 1.367(9) ?
F7 B1 . 1.267(9) ?
P1 Ru . 2.4051(7) yes
P2 Ru . 2.3902(7) yes
Cl1 Ru . 2.4717(6) yes

loop_
_geom_torsion_atom_site_label_1
_geom_torsion_atom_site_label_2
_geom_torsion_atom_site_label_3
_geom_torsion_atom_site_label_4
_geom_torsion
N1 C1 C2 C3 -26.9(3)
C1 C2 C3 C4 24.1(3)
C2 C3 C4 N1 -13.8(3)
C2 C3 C4 C5 164.9(3)
N1 C4 C5 N2 2.7(3)
C3 C4 C5 N2 -176.0(3)
N1 C4 C5 C6 -178.2(3)
C3 C4 C5 C6 3.2(5)
N2 C5 C6 C7 1.4(4)
C4 C5 C6 C7 -177.7(3)
C5 C6 C7 C8 0.0(4)
C6 C7 C8 C9 -1.2(4)
C7 C8 C9 N2 1.0(4)
C7 C8 C9 C10 -178.6(3)
N2 C9 C10 N3 -0.7(3)
C8 C9 C10 N3 179.0(3)
N2 C9 C10 C11 179.9(2)
C8 C9 C10 C11 -0.4(4)
N3 C10 C11 C12 2.6(4)
C9 C10 C11 C12 -178.0(3)
C10 C11 C12 C13 -6.3(4)
C11 C12 C13 N3 7.8(5)
C19 C14 C15 C16 1.7(4)
P1 C14 C15 C16 174.1(2)
C14 C15 C16 C17 -0.2(4)
C15 C16 C17 C18 -1.2(5)
C16 C17 C18 C19 1.1(5)
C15 C14 C19 C18 -1.8(4)
P1 C14 C19 C18 -174.1(2)
C17 C18 C19 C14 0.4(4)
C25 C20 C21 C22 -1.1(4)
P1 C20 C21 C22 -179.6(2)
C20 C21 C22 C23 -0.5(4)
C21 C22 C23 C24 1.3(4)
C22 C23 C24 C25 -0.6(4)
C21 C20 C25 C24 1.8(4)
P1 C20 C25 C24 -179.7(2)
C23 C24 C25 C20 -1.0(4)
C31 C26 C27 C28 1.2(4)
P1 C26 C27 C28 175.6(2)
C26 C27 C28 C29 0.1(5)
C27 C28 C29 C30 -1.1(5)
C28 C29 C30 C31 0.8(5)
C27 C26 C31 C30 -1.5(4)
P1 C26 C31 C30 -176.2(2)
C29 C30 C31 C26 0.5(5)
C37 C32 C33 C34 -0.8(4)
P2 C32 C33 C34 -178.8(2)
C32 C33 C34 C35 -0.4(4)
C33 C34 C35 C36 0.8(4)
C34 C35 C36 C37 -0.1(5)
C35 C36 C37 C32 -1.1(5)
C33 C32 C37 C36 1.5(4)
P2 C32 C37 C36 179.5(2)
C43 C38 C39 C40 -0.1(4)
P2 C38 C39 C40 -174.5(2)
C38 C39 C40 C41 0.7(4)
C39 C40 C41 C42 -0.6(4)
C40 C41 C42 C43 -0.2(4)
C41 C42 C43 C38 0.9(4)
C39 C38 C43 C42 -0.7(4)
P2 C38 C43 C42 174.1(2)
C49 C44 C45 C46 2.0(4)
P2 C44 C45 C46 175.0(2)
C44 C45 C46 C47 0.1(4)
C45 C46 C47 C48 -1.7(4)
C46 C47 C48 C49 1.2(5)
C47 C48 C49 C44 1.0(4)
C45 C44 C49 C48 -2.5(4)
P2 C44 C49 C48 -175.3(2)
C5 C4 N1 C1 177.7(2)
C3 C4 N1 C1 -3.5(3)
C5 C4 N1 Ru -2.2(3)
C3 C4 N1 Ru 176.60(19)
C2 C1 N1 C4 19.5(3)
C2 C1 N1 Ru -160.6(2)
C8 C9 N2 C5 0.5(4)
C10 C9 N2 C5 -179.9(2)
C8 C9 N2 Ru 179.9(2)
C10 C9 N2 Ru -0.5(3)
C6 C5 N2 C9 -1.7(4)
C4 C5 N2 C9 177.6(2)
C6 C5 N2 Ru 178.91(19)
C4 C5 N2 Ru -1.8(3)
C9 C10 N3 C13 -177.3(2)
C11 C10 N3 C13 2.2(3)
C9 C10 N3 Ru 1.4(3)
C11 C10 N3 Ru -179.16(18)
C12 C13 N3 C10 -6.3(4)
C12 C13 N3 Ru 175.7(3)
C19 C14 P1 C20 -32.5(2)
C15 C14 P1 C20 155.2(2)
C19 C14 P1 C26 -137.5(2)
C15 C14 P1 C26 50.2(2)
C19 C14 P1 Ru 93.2(2)
C15 C14 P1 Ru -79.1(2)
C25 C20 P1 C14 131.0(2)
C21 C20 P1 C14 -50.6(2)
C25 C20 P1 C26 -121.2(2)
C21 C20 P1 C26 57.3(2)
C25 C20 P1 Ru 10.8(2)
C21 C20 P1 Ru -170.75(18)
C31 C26 P1 C14 -164.3(2)
C27 C26 P1 C14 21.2(3)
C31 C26 P1 C20 89.3(2)
C27 C26 P1 C20 -85.2(2)
C31 C26 P1 Ru -41.4(2)
C27 C26 P1 Ru 144.1(2)
C49 C44 P2 C38 -46.1(2)
C45 C44 P2 C38 141.2(2)
C49 C44 P2 C32 -151.0(2)
C45 C44 P2 C32 36.3(2)
C49 C44 P2 Ru 83.7(2)
C45 C44 P2 Ru -89.0(2)
C39 C38 P2 C44 -20.8(2)
C43 C38 P2 C44 164.73(19)
C39 C38 P2 C32 85.1(2)
C43 C38 P2 C32 -89.4(2)
C39 C38 P2 Ru -145.83(19)
C43 C38 P2 Ru 39.7(2)
C33 C32 P2 C44 -138.5(2)
C37 C32 P2 C44 43.6(2)
C33 C32 P2 C38 112.5(2)
C37 C32 P2 C38 -65.5(2)
C33 C32 P2 Ru -17.6(3)
C37 C32 P2 Ru 164.42(19)
C9 N2 Ru N1 -178.8(2)
C5 N2 Ru N1 0.60(18)
C9 N2 Ru N3 0.91(18)
C5 N2 Ru N3 -179.7(2)
C9 N2 Ru P2 87.54(18)
C5 N2 Ru P2 -93.06(18)
C9 N2 Ru P1 -86.95(18)
C5 N2 Ru P1 92.45(18)
C9 N2 Ru Cl1 -174.8(5)
C5 N2 Ru Cl1 4.7(7)
C4 N1 Ru N2 0.94(18)
C1 N1 Ru N2 -178.9(3)
C4 N1 Ru N3 0.3(3)
C1 N1 Ru N3 -179.6(2)
C4 N1 Ru P2 91.19(18)
C1 N1 Ru P2 -88.7(2)
C4 N1 Ru P1 -90.57(18)
C1 N1 Ru P1 89.6(2)
C4 N1 Ru Cl1 -178.62(17)
C1 N1 Ru Cl1 1.5(3)
C10 N3 Ru N2 -1.22(17)
C13 N3 Ru N2 176.8(3)
C10 N3 Ru N1 -0.6(3)
C13 N3 Ru N1 177.4(3)
C10 N3 Ru P2 -93.00(17)
C13 N3 Ru P2 85.0(3)
C10 N3 Ru P1 91.16(17)
C13 N3 Ru P1 -90.8(3)
C10 N3 Ru Cl1 178.29(16)
C13 N3 Ru Cl1 -3.7(3)
C44 P2 Ru N2 -13.25(12)
C38 P2 Ru N2 109.52(11)
C32 P2 Ru N2 -129.47(11)
C44 P2 Ru N1 -90.76(11)
C38 P2 Ru N1 32.01(11)
C32 P2 Ru N1 153.02(11)
C44 P2 Ru N3 64.02(11)
C38 P2 Ru N3 -173.21(11)
C32 P2 Ru N3 -52.20(11)
C44 P2 Ru P1 105.5(2)
C38 P2 Ru P1 -131.7(2)
C32 P2 Ru P1 -10.7(3)
C44 P2 Ru Cl1 172.82(10)
C38 P2 Ru Cl1 -64.42(9)
C32 P2 Ru Cl1 56.59(9)
C14 P1 Ru N2 12.29(12)
C20 P1 Ru N2 128.97(11)
C26 P1 Ru N2 -108.22(11)
C14 P1 Ru N1 89.82(11)
C20 P1 Ru N1 -153.50(11)
C26 P1 Ru N1 -30.69(11)
C14 P1 Ru N3 -64.99(12)
C20 P1 Ru N3 51.69(11)
C26 P1 Ru N3 174.50(11)
C14 P1 Ru P2 -106.4(2)
C20 P1 Ru P2 10.3(3)
C26 P1 Ru P2 133.1(2)
C14 P1 Ru Cl1 -173.83(10)
C20 P1 Ru Cl1 -57.15(9)
C26 P1 Ru Cl1 65.66(10)
